data_4086447
loop_
_publ_author_name
'Magnuson, Kevin W.'
'Oshiro, Shelly M.'
'Gurr, Joshua R.'
'Yoshida, Wesley Y.'
'Gembicky, Milan'
'Rheingold, Arnold L.'
'Hughes, Russell P.'
'Cain, Matthew F.'

_publ_contact_author_name
;
;
_publ_section_title
;
 Streamlined Preparation and Coordination Chemistry of Hybrid
 Phosphine--Phosphaalkene Ligands
;
_journal_issue 6
_journal_name_full Organometallics
_journal_page_first 855
_journal_page_last 859
_journal_paper_doi 10.1021/acs.organomet.6b00101
_journal_volume 35
_journal_year 2016
_chemical_formula_moiety 'C32 H54 Cl2 P2 Pd, 1.33(C H Cl3)'
_chemical_formula_sum 'C33.33 H55.33 Cl5.98 P2 Pd'
_chemical_formula_weight 836.45
_chemical_name_common KM3-Pd
_chemical_name_systematic
;
 ? 
;
_space_group_crystal_system monoclinic
_space_group_IT_number 14
_space_group_name_Hall '-P 2ybc'
_space_group_name_H-M_alt 'P 1 21/c 1'
_symmetry_space_group_name_Hall '-P 2ybc'
_symmetry_space_group_name_H-M 'P 1 21/c 1'
_atom_sites_solution_hydrogens geom
_audit_creation_date 2016-02-05
_audit_creation_method
;
Olex2 1.2
(compiled 2015.09.30 svn.r3233 for OlexSys, GUI svn.r5103)
;
_cell_angle_alpha 90
_cell_angle_beta 106.901(3)
_cell_angle_gamma 90
_cell_formula_units_Z 4
_cell_length_a 14.5058(6)
_cell_length_b 15.1344(7)
_cell_length_c 19.3313(11)
_cell_measurement_reflns_used 5440
_cell_measurement_temperature 100(2)
_cell_measurement_theta_max 24.33
_cell_measurement_theta_min 2.26
_cell_volume 4060.6(3)
_computing_cell_refinement 'Bruker SAINT'
_computing_data_collection 'Bruker APEX2'
_computing_data_reduction 'Bruker SAINT'
_computing_molecular_graphics 'Olex2 (Dolomanov et al., 2009)'
_computing_publication_material 'Olex2 (Dolomanov et al., 2009)'
_computing_structure_refinement 'XL (Sheldrick, 2008)'
_computing_structure_solution 'XM (Sheldrick, 2008)'
_diffrn_ambient_temperature 100.15
_diffrn_detector 'Bruker APEX-II CCD'
_diffrn_detector_area_resol_mean 7.9
_diffrn_detector_type 'CCD Area Detector'
_diffrn_measured_fraction_theta_full 0.999
_diffrn_measured_fraction_theta_max 0.996
_diffrn_measurement_device 'Kappa Four-Circle Diffractometer'
_diffrn_measurement_device_type 'Bruker APEX II Ultra'
_diffrn_measurement_method '\w and \f scans'
_diffrn_radiation_monochromator 'Double Bounce Multilayer Mirrors'
_diffrn_radiation_probe x-ray
_diffrn_radiation_type MoK\a
_diffrn_radiation_wavelength 0.71073
_diffrn_reflns_av_R_equivalents 0.0776
_diffrn_reflns_av_unetI/netI 0.0937
_diffrn_reflns_Laue_measured_fraction_full 0.999
_diffrn_reflns_Laue_measured_fraction_max 0.996
_diffrn_reflns_limit_h_max 19
_diffrn_reflns_limit_h_min -19
_diffrn_reflns_limit_k_max 20
_diffrn_reflns_limit_k_min -20
_diffrn_reflns_limit_l_max 25
_diffrn_reflns_limit_l_min -25
_diffrn_reflns_number 33925
_diffrn_reflns_point_group_measured_fraction_full 0.999
_diffrn_reflns_point_group_measured_fraction_max 0.996
_diffrn_reflns_theta_full 25.000
_diffrn_reflns_theta_max 28.291
_diffrn_reflns_theta_min 2.202
_diffrn_source 'Micro Focus Rotating Anode'
_diffrn_source_type 'Bruker TXS'
_diffrn_standards_number 0
_exptl_absorpt_coefficient_mu 0.951
_exptl_absorpt_correction_T_max 0.2627
_exptl_absorpt_correction_T_min 0.2179
_exptl_absorpt_correction_type multi-scan
_exptl_absorpt_process_details
;
SADABS-2014/4 (Bruker,2014/4) was used for absorption correction.
wR2(int) was 0.0617 before and 0.0565 after correction.
The Ratio of minimum to maximum transmission is 0.8295.
The \l/2 correction factor is 0.00150.
;
_exptl_crystal_colour yellow
_exptl_crystal_colour_primary yellow
_exptl_crystal_density_diffrn 1.368
_exptl_crystal_description block
_exptl_crystal_F_000 1732
_exptl_crystal_size_max 0.33
_exptl_crystal_size_mid 0.14
_exptl_crystal_size_min 0.1
_refine_diff_density_max 2.681
_refine_diff_density_min -1.041
_refine_diff_density_rms 0.151
_refine_ls_extinction_coef .
_refine_ls_extinction_method none
_refine_ls_goodness_of_fit_ref 1.038
_refine_ls_hydrogen_treatment constr
_refine_ls_matrix_type full
_refine_ls_number_parameters 409
_refine_ls_number_reflns 10046
_refine_ls_number_restraints 6
_refine_ls_restrained_S_all 1.038
_refine_ls_R_factor_all 0.1092
_refine_ls_R_factor_gt 0.0637
_refine_ls_shift/su_max 0.001
_refine_ls_shift/su_mean 0.000
_refine_ls_structure_factor_coef Fsqd
_refine_ls_weighting_details 'w=1/[\s^2^(Fo^2^)+(0.0716P)^2^+13.7539P] where P=(Fo^2^+2Fc^2^)/3'
_refine_ls_weighting_scheme calc
_refine_ls_wR_factor_gt 0.1498
_refine_ls_wR_factor_ref 0.1755
_reflns_Friedel_coverage 0.000
_reflns_Friedel_fraction_full .
_reflns_Friedel_fraction_max .
_reflns_number_gt 6635
_reflns_number_total 10046
_reflns_threshold_expression 'I > 2\s(I)'
_cod_data_source_file om6b00101_si_002.cif
_cod_data_source_block cain03
_cod_depositor_comments
;
The following automatic conversions were performed:

'_diffrn_radiation_probe' value 'X-ray' changed to 'x-ray' according
to the built-in table from CIF Core dictionary named 'cif_core.dic'
version 2.4.1 from 2010-06-29.

Automatic conversion script
Id: cif_fix_values 4609 2016-04-01 06:22:49Z antanas 
;
_cod_database_code 4086447
_shelx_space_group_comment
;
The symmetry employed for this shelxl refinement is uniquely defined
by the following loop, which should always be used as a source of
symmetry information in preference to the above space-group names.
They are only intended as comments.
;
_shelx_estimated_absorpt_t_max 0.911
_shelx_estimated_absorpt_t_min 0.744
_olex2_refinement_description
;
1. Fixed Uiso
 At 1.2 times of:
  All C(H) groups, All C(H,H) groups
 At 1.5 times of:
  All C(H,H,H) groups
2. Restrained distances
 C33-Cl3 = C33-Cl4 = C33-Cl5 = C34-Cl6 = C34-Cl7 = C34-Cl8
 1.73218 with sigma of 0.001
3. Others
 Sof(Cl3)=Sof(Cl4)=Sof(Cl5)=Sof(C33)=Sof(H33)=FVAR(2)
 Sof(Cl6)=Sof(Cl7)=Sof(Cl8)=Sof(C34)=Sof(H34)=FVAR(3)
4.a Ternary CH refined with riding coordinates:
 C3(H3), C9(H9), C33(H33), C34(H34)
4.b Secondary CH2 refined with riding coordinates:
 C1(H1A,H1B), C4(H4A,H4B), C5(H5A,H5B), C6(H6A,H6B), C7(H7A,H7B), C8(H8A,H8B),
 C10(H10A,H10B), C11(H11A,H11B), C12(H12A,H12B), C13(H13A,H13B), C14(H14A,H14B)
4.c Me refined with riding coordinates:
 C21(H21A,H21B,H21C), C22(H22A,H22B,H22C), C23(H23A,H23B,H23C), C25(H25A,H25B,
 H25C), C26(H26A,H26B,H26C), C27(H27A,H27B,H27C), C29(H29A,H29B,H29C), C30(H30A,
 H30B,H30C), C31(H31A,H31B,H31C)
4.d Aromatic/amide H refined with riding coordinates:
 C2(H2), C17(H17), C19(H19)
;
_shelx_shelxl_version_number 2014/7
_olex2_submission_special_instructions 'No special instructions were received'

loop_
_space_group_symop_operation_xyz
'x, y, z'
'-x, y+1/2, -z+1/2'
'-x, -y, -z'
'x, -y-1/2, z-1/2'

loop_
_atom_site_label
_atom_site_type_symbol
_atom_site_fract_x
_atom_site_fract_y
_atom_site_fract_z
_atom_site_U_iso_or_equiv
_atom_site_adp_type
_atom_site_occupancy
_atom_site_site_symmetry_order
_atom_site_calc_flag
_atom_site_refinement_flags_posn
_atom_site_refinement_flags_adp
_atom_site_refinement_flags_occupancy
_atom_site_disorder_assembly
_atom_site_disorder_group
Pd1 Pd 0.86658(2) 0.34199(2) 0.74109(2) 0.01541(11) Uani 1 1 d . . . . .
P1 P 0.94220(9) 0.21799(8) 0.79289(7) 0.0167(3) Uani 1 1 d . . . . .
P2 P 0.74256(9) 0.28554(9) 0.77147(8) 0.0190(3) Uani 1 1 d . . . . .
Cl1 Cl 1.00901(8) 0.39154(8) 0.71927(8) 0.0251(3) Uani 1 1 d . . . . .
Cl2 Cl 0.78211(9) 0.47217(8) 0.69064(8) 0.0242(3) Uani 1 1 d . . . . .
Cl3 Cl 0.9738(4) 0.4681(3) 0.5218(3) 0.108(2) Uani 0.576(5) 1 d D . P . .
Cl4 Cl 0.8867(3) 0.3019(2) 0.54153(18) 0.0688(14) Uani 0.576(5) 1 d D . P . .
Cl5 Cl 0.7716(4) 0.4507(3) 0.4841(2) 0.112(3) Uani 0.576(5) 1 d D . P . .
Cl6 Cl 0.4153(3) 0.3640(3) 0.40715(16) 0.0941(15) Uani 0.751(5) 1 d D . P . .
Cl7 Cl 0.4950(2) 0.3957(2) 0.29162(17) 0.0701(10) Uani 0.751(5) 1 d D . P . .
Cl8 Cl 0.5561(2) 0.4992(2) 0.42195(18) 0.0740(11) Uani 0.751(5) 1 d D . P . .
C1 C 0.8669(3) 0.1588(3) 0.8414(3) 0.0211(11) Uani 1 1 d . . . . .
H1A H 0.8649 0.0951 0.8295 0.025 Uiso 1 1 calc R . . . .
H1B H 0.8963 0.1652 0.8943 0.025 Uiso 1 1 calc R . . . .
C2 C 0.7667(3) 0.1949(3) 0.8208(3) 0.0193(11) Uani 1 1 d . . . . .
H2 H 0.7177 0.1661 0.8359 0.023 Uiso 1 1 calc R . . . .
C3 C 0.9626(3) 0.1349(3) 0.7300(3) 0.0191(11) Uani 1 1 d . . . . .
H3 H 0.9822 0.0790 0.7581 0.023 Uiso 1 1 calc R . . . .
C4 C 0.8676(4) 0.1158(4) 0.6711(3) 0.0234(12) Uani 1 1 d . . . . .
H4A H 0.8186 0.0954 0.6941 0.028 Uiso 1 1 calc R . . . .
H4B H 0.8436 0.1709 0.6443 0.028 Uiso 1 1 calc R . . . .
C5 C 0.8815(4) 0.0454(4) 0.6184(3) 0.0256(12) Uani 1 1 d . . . . .
H5A H 0.8982 -0.0116 0.6442 0.031 Uiso 1 1 calc R . . . .
H5B H 0.8204 0.0372 0.5795 0.031 Uiso 1 1 calc R . . . .
C6 C 0.9608(4) 0.0709(4) 0.5851(3) 0.0282(13) Uani 1 1 d . . . . .
H6A H 0.9698 0.0230 0.5528 0.034 Uiso 1 1 calc R . . . .
H6B H 0.9419 0.1251 0.5557 0.034 Uiso 1 1 calc R . . . .
C7 C 1.0551(4) 0.0871(4) 0.6439(3) 0.0270(12) Uani 1 1 d . . . . .
H7A H 1.1051 0.1055 0.6213 0.032 Uiso 1 1 calc R . . . .
H7B H 1.0766 0.0314 0.6706 0.032 Uiso 1 1 calc R . . . .
C8 C 1.0435(3) 0.1590(4) 0.6973(3) 0.0205(11) Uani 1 1 d . . . . .
H8A H 1.1047 0.1656 0.7364 0.025 Uiso 1 1 calc R . . . .
H8B H 1.0286 0.2163 0.6717 0.025 Uiso 1 1 calc R . . . .
C9 C 1.0567(3) 0.2426(3) 0.8609(3) 0.0213(11) Uani 1 1 d . . . . .
H9 H 1.1004 0.2700 0.8352 0.026 Uiso 1 1 calc R . . . .
C10 C 1.1077(4) 0.1600(4) 0.9006(3) 0.0288(13) Uani 1 1 d . . . . .
H10A H 1.0645 0.1293 0.9241 0.035 Uiso 1 1 calc R . . . .
H10B H 1.1221 0.1189 0.8653 0.035 Uiso 1 1 calc R . . . .
C11 C 1.2015(4) 0.1854(5) 0.9578(4) 0.0403(16) Uani 1 1 d . . . . .
H11A H 1.2317 0.1318 0.9841 0.048 Uiso 1 1 calc R . . . .
H11B H 1.2469 0.2113 0.9338 0.048 Uiso 1 1 calc R . . . .
C12 C 1.1823(4) 0.2522(4) 1.0115(3) 0.0351(15) Uani 1 1 d . . . . .
H12A H 1.1397 0.2254 1.0374 0.042 Uiso 1 1 calc R . . . .
H12B H 1.2438 0.2683 1.0476 0.042 Uiso 1 1 calc R . . . .
C13 C 1.1350(4) 0.3346(4) 0.9715(3) 0.0282(13) Uani 1 1 d . . . . .
H13A H 1.1792 0.3630 0.9476 0.034 Uiso 1 1 calc R . . . .
H13B H 1.1222 0.3773 1.0065 0.034 Uiso 1 1 calc R . . . .
C14 C 1.0404(3) 0.3112(3) 0.9148(3) 0.0207(11) Uani 1 1 d . . . . .
H14A H 1.0119 0.3653 0.8883 0.025 Uiso 1 1 calc R . . . .
H14B H 0.9944 0.2873 0.9391 0.025 Uiso 1 1 calc R . . . .
C15 C 0.6189(3) 0.3217(3) 0.7596(3) 0.0198(11) Uani 1 1 d . . . . .
C16 C 0.5433(4) 0.2935(3) 0.6970(3) 0.0220(11) Uani 1 1 d . . . . .
C17 C 0.4495(3) 0.3104(4) 0.6974(3) 0.0240(12) Uani 1 1 d . . . . .
H17 H 0.3987 0.2926 0.6565 0.029 Uiso 1 1 calc R . . . .
C18 C 0.4249(3) 0.3518(3) 0.7539(3) 0.0223(11) Uani 1 1 d . . . . .
C19 C 0.4998(4) 0.3811(4) 0.8114(3) 0.0246(12) Uani 1 1 d . . . . .
H19 H 0.4843 0.4111 0.8497 0.030 Uiso 1 1 calc R . . . .
C20 C 0.5972(3) 0.3690(4) 0.8163(3) 0.0208(11) Uani 1 1 d . . . . .
C21 C 0.6290(4) 0.2980(5) 0.5989(3) 0.0403(16) Uani 1 1 d . . . . .
H21A H 0.6908 0.3053 0.6362 0.060 Uiso 1 1 calc R . . . .
H21B H 0.6391 0.2658 0.5577 0.060 Uiso 1 1 calc R . . . .
H21C H 0.6014 0.3562 0.5828 0.060 Uiso 1 1 calc R . . . .
C22 C 0.5953(4) 0.1495(4) 0.6486(4) 0.0426(17) Uani 1 1 d . . . . .
H22A H 0.6560 0.1504 0.6877 0.064 Uiso 1 1 calc R . . . .
H22B H 0.5471 0.1156 0.6639 0.064 Uiso 1 1 calc R . . . .
H22C H 0.6058 0.1219 0.6056 0.064 Uiso 1 1 calc R . . . .
C23 C 0.4642(4) 0.2367(4) 0.5689(3) 0.0362(15) Uani 1 1 d . . . . .
H23A H 0.4172 0.2036 0.5862 0.054 Uiso 1 1 calc R . . . .
H23B H 0.4388 0.2957 0.5532 0.054 Uiso 1 1 calc R . . . .
H23C H 0.4764 0.2053 0.5281 0.054 Uiso 1 1 calc R . . . .
C24 C 0.5589(4) 0.2453(4) 0.6303(3) 0.0300(14) Uani 1 1 d . . . . .
C25 C 0.3060(4) 0.4014(5) 0.8200(4) 0.0476(19) Uani 1 1 d . . . . .
H25A H 0.2371 0.4087 0.8147 0.071 Uiso 1 1 calc R . . . .
H25B H 0.3340 0.3600 0.8596 0.071 Uiso 1 1 calc R . . . .
H25C H 0.3384 0.4587 0.8310 0.071 Uiso 1 1 calc R . . . .
C26 C 0.2729(4) 0.4295(5) 0.6883(4) 0.049(2) Uani 1 1 d . . . . .
H26A H 0.2811 0.4067 0.6430 0.073 Uiso 1 1 calc R . . . .
H26B H 0.2041 0.4355 0.6836 0.073 Uiso 1 1 calc R . . . .
H26C H 0.3041 0.4874 0.6989 0.073 Uiso 1 1 calc R . . . .
C27 C 0.2649(4) 0.2771(4) 0.7344(4) 0.0401(17) Uani 1 1 d . . . . .
H27A H 0.2719 0.2520 0.6895 0.060 Uiso 1 1 calc R . . . .
H27B H 0.2916 0.2361 0.7744 0.060 Uiso 1 1 calc R . . . .
H27C H 0.1965 0.2870 0.7293 0.060 Uiso 1 1 calc R . . . .
C28 C 0.3191(4) 0.3653(4) 0.7501(3) 0.0291(13) Uani 1 1 d . . . . .
C29 C 0.6330(6) 0.4911(7) 0.9090(7) 0.132(6) Uani 1 1 d . . . . .
H29A H 0.5672 0.4819 0.9117 0.198 Uiso 1 1 calc R . . . .
H29B H 0.6746 0.5090 0.9566 0.198 Uiso 1 1 calc R . . . .
H29C H 0.6327 0.5376 0.8736 0.198 Uiso 1 1 calc R . . . .
C30 C 0.6785(8) 0.3384(7) 0.9468(4) 0.095(4) Uani 1 1 d . . . . .
H30A H 0.6140 0.3242 0.9501 0.142 Uiso 1 1 calc R . . . .
H30B H 0.7092 0.2845 0.9360 0.142 Uiso 1 1 calc R . . . .
H30C H 0.7174 0.3630 0.9929 0.142 Uiso 1 1 calc R . . . .
C31 C 0.7706(5) 0.4261(6) 0.8833(4) 0.053(2) Uani 1 1 d . . . . .
H31A H 0.7984 0.3728 0.8686 0.079 Uiso 1 1 calc R . . . .
H31B H 0.7686 0.4734 0.8482 0.079 Uiso 1 1 calc R . . . .
H31C H 0.8105 0.4448 0.9312 0.079 Uiso 1 1 calc R . . . .
C32 C 0.6704(4) 0.4066(4) 0.8861(3) 0.0312(14) Uani 1 1 d . . . . .
C33 C 0.8795(3) 0.4161(2) 0.5436(4) 0.034(3) Uani 0.576(5) 1 d D . P . .
H33 H 0.8807 0.4344 0.5935 0.041 Uiso 0.576(5) 1 calc R . P . .
C34 C 0.4616(4) 0.4436(3) 0.36210(19) 0.038(2) Uani 0.751(5) 1 d D . P . .
H34 H 0.4094 0.4875 0.3410 0.046 Uiso 0.751(5) 1 calc R . P . .

loop_
_atom_site_aniso_label
_atom_site_aniso_U_11
_atom_site_aniso_U_22
_atom_site_aniso_U_33
_atom_site_aniso_U_23
_atom_site_aniso_U_13
_atom_site_aniso_U_12
Pd1 0.01133(17) 0.01672(19) 0.0186(2) -0.00122(16) 0.00493(13) -0.00031(13)
P1 0.0136(6) 0.0177(6) 0.0197(7) -0.0017(5) 0.0059(5) 0.0009(5)
P2 0.0115(6) 0.0213(7) 0.0246(7) 0.0004(6) 0.0057(5) -0.0005(5)
Cl1 0.0168(6) 0.0230(6) 0.0385(8) 0.0003(6) 0.0129(5) -0.0016(5)
Cl2 0.0214(6) 0.0215(6) 0.0287(7) 0.0043(5) 0.0055(5) 0.0028(5)
Cl3 0.186(6) 0.068(3) 0.108(4) -0.034(3) 0.102(4) -0.022(3)
Cl4 0.137(4) 0.0377(18) 0.0330(18) 0.0042(14) 0.026(2) 0.029(2)
Cl5 0.211(6) 0.067(3) 0.033(2) -0.0068(18) -0.005(3) 0.087(3)
Cl6 0.114(3) 0.123(3) 0.0428(17) 0.0100(17) 0.0178(17) -0.086(2)
Cl7 0.078(2) 0.086(2) 0.062(2) -0.0233(17) 0.0435(16) -0.0152(16)
Cl8 0.095(2) 0.0614(18) 0.076(2) -0.0186(16) 0.0409(18) -0.0403(16)
C1 0.019(2) 0.019(2) 0.028(3) 0.004(2) 0.010(2) 0.0036(19)
C2 0.017(2) 0.020(2) 0.023(3) 0.000(2) 0.010(2) -0.0019(19)
C3 0.020(2) 0.016(2) 0.023(3) -0.003(2) 0.009(2) 0.0026(18)
C4 0.019(2) 0.027(3) 0.024(3) -0.007(2) 0.005(2) 0.000(2)
C5 0.024(3) 0.025(3) 0.026(3) -0.008(2) 0.004(2) 0.002(2)
C6 0.036(3) 0.029(3) 0.019(3) -0.001(2) 0.008(2) 0.009(2)
C7 0.028(3) 0.027(3) 0.027(3) -0.002(2) 0.010(2) 0.005(2)
C8 0.018(2) 0.027(3) 0.020(3) -0.004(2) 0.010(2) 0.001(2)
C9 0.016(2) 0.025(3) 0.022(3) 0.001(2) 0.003(2) 0.0026(19)
C10 0.027(3) 0.030(3) 0.029(3) 0.003(3) 0.007(2) 0.012(2)
C11 0.024(3) 0.051(4) 0.040(4) 0.010(3) 0.000(3) 0.016(3)
C12 0.020(3) 0.051(4) 0.028(3) 0.007(3) -0.004(2) 0.004(2)
C13 0.024(3) 0.039(3) 0.018(3) -0.002(2) 0.000(2) -0.002(2)
C14 0.017(2) 0.027(3) 0.016(3) 0.001(2) 0.000(2) 0.001(2)
C15 0.013(2) 0.025(3) 0.022(3) 0.001(2) 0.006(2) -0.0008(18)
C16 0.019(2) 0.022(3) 0.023(3) -0.004(2) 0.002(2) -0.0042(19)
C17 0.012(2) 0.030(3) 0.028(3) -0.005(2) 0.002(2) -0.003(2)
C18 0.011(2) 0.025(3) 0.031(3) -0.002(2) 0.004(2) 0.0021(19)
C19 0.020(3) 0.030(3) 0.026(3) -0.008(2) 0.011(2) 0.004(2)
C20 0.014(2) 0.028(3) 0.022(3) 0.000(2) 0.007(2) -0.0009(19)
C21 0.035(3) 0.059(4) 0.029(4) -0.017(3) 0.012(3) -0.009(3)
C22 0.031(3) 0.042(4) 0.047(4) -0.022(3) -0.001(3) 0.003(3)
C23 0.027(3) 0.047(4) 0.029(3) -0.014(3) 0.001(3) -0.001(3)
C24 0.018(3) 0.037(3) 0.034(3) -0.016(3) 0.006(2) -0.007(2)
C25 0.023(3) 0.067(5) 0.058(5) -0.017(4) 0.020(3) -0.001(3)
C26 0.020(3) 0.049(4) 0.078(6) 0.015(4) 0.013(3) 0.005(3)
C27 0.020(3) 0.040(4) 0.060(5) 0.000(3) 0.011(3) -0.006(2)
C28 0.012(2) 0.037(3) 0.037(4) -0.003(3) 0.007(2) 0.000(2)
C29 0.056(5) 0.127(9) 0.162(12) -0.123(9) -0.048(6) 0.042(6)
C30 0.105(8) 0.132(9) 0.030(4) 0.010(5) -0.007(5) -0.075(7)
C31 0.036(4) 0.085(6) 0.040(4) -0.033(4) 0.016(3) -0.035(4)
C32 0.018(3) 0.048(4) 0.025(3) -0.014(3) 0.002(2) 0.003(2)
C33 0.055(7) 0.046(6) 0.009(5) 0.000(4) 0.020(5) 0.016(5)
C34 0.036(4) 0.039(5) 0.038(5) -0.003(4) 0.009(4) 0.014(4)

loop_
_atom_type_symbol
_atom_type_description
_atom_type_scat_dispersion_real
_atom_type_scat_dispersion_imag
_atom_type_scat_source
C C 0.0033 0.0016 'International Tables Vol C Tables 4.2.6.8 and 6.1.1.4'
H H 0.0000 0.0000 'International Tables Vol C Tables 4.2.6.8 and 6.1.1.4'
Cl Cl 0.1484 0.1585 'International Tables Vol C Tables 4.2.6.8 and 6.1.1.4'
P P 0.1023 0.0942 'International Tables Vol C Tables 4.2.6.8 and 6.1.1.4'
Pd Pd -0.9988 1.0072 'International Tables Vol C Tables 4.2.6.8 and 6.1.1.4'

loop_
_geom_angle_atom_site_label_1
_geom_angle_atom_site_label_2
_geom_angle_atom_site_label_3
_geom_angle
_geom_angle_site_symmetry_1
_geom_angle_site_symmetry_3
P1 Pd1 Cl1 90.33(5) . .
P1 Pd1 Cl2 177.10(5) . .
P2 Pd1 P1 83.64(5) . .
P2 Pd1 Cl1 173.49(5) . .
P2 Pd1 Cl2 93.83(5) . .
Cl1 Pd1 Cl2 92.13(5) . .
C1 P1 Pd1 110.07(16) . .
C3 P1 Pd1 115.34(17) . .
C3 P1 C1 103.6(2) . .
C9 P1 Pd1 111.80(17) . .
C9 P1 C1 106.2(3) . .
C9 P1 C3 109.2(2) . .
C2 P2 Pd1 114.88(18) . .
C2 P2 C15 111.0(2) . .
C15 P2 Pd1 133.96(18) . .
Cl3 Cl3 C33 157.8(7) 3_766 .
C2 C1 P1 110.9(4) . .
C1 C2 P2 119.1(4) . .
C4 C3 P1 109.7(3) . .
C8 C3 P1 113.7(3) . .
C8 C3 C4 111.6(4) . .
C5 C4 C3 111.1(4) . .
C6 C5 C4 111.6(5) . .
C7 C6 C5 110.5(5) . .
C6 C7 C8 111.4(4) . .
C3 C8 C7 110.7(4) . .
C10 C9 P1 113.3(4) . .
C14 C9 P1 109.7(3) . .
C14 C9 C10 110.9(4) . .
C11 C10 C9 110.7(5) . .
C12 C11 C10 110.9(5) . .
C13 C12 C11 110.0(5) . .
C12 C13 C14 110.7(5) . .
C13 C14 C9 111.1(4) . .
C16 C15 P2 119.8(4) . .
C20 C15 P2 119.0(4) . .
C20 C15 C16 120.8(4) . .
C15 C16 C24 125.2(5) . .
C17 C16 C15 116.7(5) . .
C17 C16 C24 118.2(4) . .
C16 C17 C18 124.3(5) . .
C17 C18 C28 120.3(5) . .
C19 C18 C17 117.0(5) . .
C19 C18 C28 122.6(5) . .
C18 C19 C20 123.6(5) . .
C15 C20 C32 127.1(4) . .
C19 C20 C15 117.4(5) . .
C19 C20 C32 115.4(5) . .
C21 C24 C16 110.8(5) . .
C21 C24 C22 110.6(5) . .
C22 C24 C16 111.9(5) . .
C23 C24 C16 111.6(5) . .
C23 C24 C21 106.4(5) . .
C23 C24 C22 105.4(5) . .
C18 C28 C26 109.1(5) . .
C18 C28 C27 110.1(5) . .
C25 C28 C18 112.9(5) . .
C25 C28 C26 109.0(6) . .
C25 C28 C27 107.4(5) . .
C27 C28 C26 108.3(5) . .
C29 C32 C20 110.5(5) . .
C29 C32 C30 107.5(9) . .
C30 C32 C20 107.2(5) . .
C31 C32 C20 117.5(5) . .
C31 C32 C29 106.3(7) . .
C31 C32 C30 107.4(6) . .
Cl4 C33 Cl3 113.0(4) . .
Cl4 C33 Cl5 109.6(3) . .
Cl5 C33 Cl3 109.0(5) . .
Cl6 C34 Cl7 110.0(3) . .
Cl6 C34 Cl8 110.4(3) . .
Cl8 C34 Cl7 112.3(3) . .

loop_
_geom_bond_atom_site_label_1
_geom_bond_atom_site_label_2
_geom_bond_distance
_geom_bond_site_symmetry_2
Pd1 P1 2.2559(13) .
Pd1 P2 2.2194(14) .
Pd1 Cl1 2.3485(13) .
Pd1 Cl2 2.3748(13) .
P1 C1 1.863(5) .
P1 C3 1.832(5) .
P1 C9 1.832(5) .
P2 C2 1.649(5) .
P2 C15 1.825(5) .
Cl3 Cl3 1.611(9) 3_766
Cl3 C33 1.732(3) .
Cl4 C33 1.732(3) .
Cl5 C33 1.732(3) .
Cl6 C34 1.732(2) .
Cl7 C34 1.733(2) .
Cl8 C34 1.732(2) .
C1 C2 1.495(6) .
C3 C4 1.538(7) .
C3 C8 1.531(7) .
C4 C5 1.529(7) .
C5 C6 1.523(8) .
C6 C7 1.522(7) .
C7 C8 1.543(7) .
C9 C10 1.539(7) .
C9 C14 1.537(7) .
C10 C11 1.532(8) .
C11 C12 1.531(9) .
C12 C13 1.522(8) .
C13 C14 1.528(7) .
C15 C16 1.442(7) .
C15 C20 1.419(8) .
C16 C17 1.387(7) .
C16 C24 1.554(8) .
C17 C18 1.391(8) .
C18 C19 1.382(7) .
C18 C28 1.528(7) .
C19 C20 1.400(7) .
C20 C32 1.563(7) .
C21 C24 1.548(9) .
C22 C24 1.549(9) .
C23 C24 1.537(7) .
C25 C28 1.521(9) .
C26 C28 1.535(9) .
C27 C28 1.533(8) .
C29 C32 1.505(10) .
C30 C32 1.541(11) .
C31 C32 1.501(8) .
